data_4321758
loop_
_publ_author_name
'Shinzi Kato'
'Nobuyuki Kitaoka'
'Osamu Niyomura'
'Yuka Kitoh'
'Takahiro Kanda'
'Masahiro Ebihara'

_publ_section_title
;
 Heavy Alkali Metal Arenedithiocarboxylates: A Facile Synthesis, Dimeric
 Structure, and Nonbonding Interaction between the Metals and Aromatic
 Ring Carbons
;
_journal_name_full 'Inorganic Chemistry'
_journal_page_first 496
_journal_page_last 506
_journal_paper_doi 10.1021/ic9808089
_journal_volume 38
_journal_year 1999
_chemical_formula_sum 'C8 H7 Cs S2'
_chemical_formula_weight 300.17
_space_group_IT_number 70
_symmetry_cell_setting orthorhombic
_symmetry_Int_Tables_number 70
_symmetry_space_group_name_Hall '-F 2uv 2vw'
_symmetry_space_group_name_H-M 'F d d d :2'
_audit_creation_date 'Sat Jun 27 14:58:12 1998'
_audit_creation_method 'from TEXRAY.INF file'
_cell_angle_alpha 90
_cell_angle_beta 90
_cell_angle_gamma 90
_cell_formula_units_Z 16
_cell_length_a 17.346(1)
_cell_length_b 21.891(2)
_cell_length_c 10.931(2)
_cell_measurement_reflns_used 25
_cell_measurement_temperature 173.2
_cell_measurement_theta_max 14.9
_cell_measurement_theta_min 13.7
_cell_volume 4150.7(9)
_computing_cell_refinement 'Rigaku/AFC Diffractometer Control'
_computing_data_collection 'Rigaku/AFC Diffractometer Control'
_computing_data_reduction teXsan
_computing_publication_material teXsan
_computing_structure_refinement teXsan
_computing_structure_solution SHELXS86
_diffrn_ambient_temperature 173.2
_diffrn_measurement_device_type 'Rigaku AFC7R'
_diffrn_measurement_method \w-2\q
_diffrn_orient_matrix_UB_11 -0.03861
_diffrn_orient_matrix_UB_12 0.01270
_diffrn_orient_matrix_UB_13 0.06300
_diffrn_orient_matrix_UB_21 0.02537
_diffrn_orient_matrix_UB_22 0.04091
_diffrn_orient_matrix_UB_23 0.00609
_diffrn_orient_matrix_UB_31 -0.03449
_diffrn_orient_matrix_UB_32 0.01588
_diffrn_orient_matrix_UB_33 -0.06605
_diffrn_radiation_detector 'scintillation counter'
_diffrn_radiation_monochromator graphite
_diffrn_radiation_source 'Rigaku rotating anode'
_diffrn_radiation_type 'Mo K\a'
_diffrn_radiation_wavelength 0.7107
_diffrn_reflns_av_R_equivalents 0.000
_diffrn_reflns_av_sigmaI/netI 0.000
_diffrn_reflns_limit_h_max 22
_diffrn_reflns_limit_h_min 0
_diffrn_reflns_limit_k_max 28
_diffrn_reflns_limit_k_min 0
_diffrn_reflns_limit_l_max 14
_diffrn_reflns_limit_l_min 0
_diffrn_reflns_number 1338
_diffrn_reflns_reduction_process 'Lp corrections applied'
_diffrn_reflns_theta_max 27.4943
_diffrn_standards_decay_% 2.94
_diffrn_standards_interval_count 150
_diffrn_standards_number 3
_exptl_absorpt_coefficient_mu 3.909
_exptl_absorpt_correction_T_max 1.231
_exptl_absorpt_correction_T_min 0.853
_exptl_absorpt_correction_type refdelf
_exptl_absorpt_process_details '(Walker & Stuart, 1983)'
_exptl_crystal_colour red
_exptl_crystal_density_diffrn 1.921
_exptl_crystal_density_method 'not measured'
_exptl_crystal_description prismatic
_exptl_crystal_F_000 2272.00
_exptl_crystal_size_max 0.350
_exptl_crystal_size_mid 0.250
_exptl_crystal_size_min 0.250
_refine_diff_density_max 0.38
_refine_diff_density_min -0.45
_refine_ls_extinction_coef 0.00047(6)
_refine_ls_extinction_method 'Zachariasen(1967) type 2 Gaussian isotropic'
_refine_ls_goodness_of_fit_ref 1.463
_refine_ls_hydrogen_treatment noref
_refine_ls_matrix_type full
_refine_ls_number_constraints 0
_refine_ls_number_parameters 54
_refine_ls_number_reflns 791
_refine_ls_number_restraints 0
_refine_ls_R_factor_all 0.0000
_refine_ls_R_factor_gt 0.0000
_refine_ls_shift/su_max 0.0010
_refine_ls_shift/su_mean 0.0000
_refine_ls_structure_factor_coef F
_refine_ls_weighting_details 'w = 1/[\s^2^(Fo) + 0.00010|Fo|^2^]'
_refine_ls_weighting_scheme calc
_refine_ls_wR_factor_gt 0.0000
_refine_ls_wR_factor_ref 0.0322
_reflns_number_gt 0
_reflns_number_total 1338
_reflns_threshold_expression >3.0sigma(I)
_cod_data_source_file ic9808089_3.cif
_cod_data_source_block 4-CH3C6H4CSSCs
_cod_original_cell_volume 4150.7(7)
_cod_original_sg_symbol_H-M 'F d d d '
_cod_original_formula_sum 'C8 H7 Cs S2 '
_cod_database_code 4321758

loop_
_symmetry_equiv_pos_as_xyz
x,y,z
x,1/4-y,1/4-z
1/4-x,y,1/4-z
1/4-x,1/4-y,z
-x,-y,-z
-x,1/4+y,1/4+z
1/4+x,-y,1/4+z
1/4+x,1/4+y,-z
x,1/2+y,1/2+z
x,3/4-y,3/4-z
1/4-x,1/2+y,3/4-z
1/4-x,3/4-y,1/2+z
-x,1/2-y,1/2-z
-x,3/4+y,3/4+z
1/4+x,1/2-y,3/4+z
1/4+x,3/4+y,1/2-z
1/2+x,y,1/2+z
1/2+x,1/4-y,3/4-z
3/4-x,y,3/4-z
3/4-x,1/4-y,1/2+z
1/2-x,-y,1/2-z
1/2-x,1/4+y,3/4+z
3/4+x,-y,3/4+z
3/4+x,1/4+y,1/2-z
1/2+x,1/2+y,z
1/2+x,3/4-y,1/4-z
3/4-x,1/2+y,1/4-z
3/4-x,3/4-y,z
1/2-x,1/2-y,-z
1/2-x,3/4+y,1/4+z
3/4+x,1/2-y,1/4+z
3/4+x,3/4+y,-z

loop_
_atom_site_label
_atom_site_type_symbol
_atom_site_fract_x
_atom_site_fract_y
_atom_site_fract_z
_atom_site_U_iso_or_equiv
_atom_site_adp_type
_atom_site_occupancy
_atom_site_calc_flag
_atom_site_refinement_flags
_atom_site_disorder_assembly
_atom_site_disorder_group
Cs(1) Cs 0.49260(3) 0.1250 0.1250 0.0580(1) Uani 1.00 d S . .
S(1) S 0.6244(1) 0.01946(6) 0.2625(1) 0.0633(4) Uani 1.00 d . . .
C(1) C 0.6250 -0.0156(3) 0.1250 0.051(2) Uani 1.00 d S . .
C(2) C 0.6250 -0.0835(3) 0.1250 0.045(2) Uani 1.00 d S . .
C(3) C 0.6780(3) -0.1160(2) 0.0553(5) 0.051(1) Uani 1.00 d . . .
C(4) C 0.6774(3) -0.1790(2) 0.0574(5) 0.057(2) Uani 1.00 d . . .
C(5) C 0.6250 -0.2121(3) 0.1250 0.052(2) Uani 1.00 d S . .
C(6) C 0.6250 -0.2805(4) 0.1250 0.076(3) Uani 1.00 d S . .
H(1) H 0.7147 -0.0948 0.0061 0.0614 Uiso 1.00 calc . . .
H(2) H 0.7148 -0.2006 0.0098 0.0678 Uiso 1.00 calc . . .
H(3) H 0.6662 -0.2950 0.1743 0.0914 Uiso 0.50 calc P . .
H(4) H 0.5775 -0.2950 0.1570 0.0914 Uiso 0.50 calc P . .
H(5) H 0.6313 -0.2950 0.0437 0.0914 Uiso 0.50 calc P . .

loop_
_atom_site_aniso_label
_atom_site_aniso_U_11
_atom_site_aniso_U_22
_atom_site_aniso_U_33
_atom_site_aniso_U_12
_atom_site_aniso_U_13
_atom_site_aniso_U_23
Cs(1) 0.0548(3) 0.0601(3) 0.0592(3) 0.0000 0.0000 -0.0019(3)
S(1) 0.0948(9) 0.0492(7) 0.0460(7) 0.0002(8) -0.0005(9) -0.0027(6)
C(1) 0.052(3) 0.045(4) 0.056(4) 0.0000 0.005(4) 0.0000
C(2) 0.045(3) 0.046(4) 0.046(3) 0.0000 0.002(4) 0.0000
C(3) 0.048(2) 0.044(3) 0.062(3) 0.000(2) 0.009(2) 0.005(3)
C(4) 0.054(3) 0.056(3) 0.062(3) 0.014(3) 0.013(3) -0.002(3)
C(5) 0.055(4) 0.040(4) 0.061(4) 0.0000 0.000(5) 0.0000
C(6) 0.087(5) 0.053(5) 0.088(6) 0.0000 0.018(6) 0.0000

loop_
_atom_type_symbol
_atom_type_description
_atom_type_scat_dispersion_real
_atom_type_scat_dispersion_imag
_atom_type_scat_source
C C 0.003 0.002
;International Tables for Crystallography
(1992, Vol. C, Tables 4.2.6.8 and 6.1.1.1)
;
H H 0.000 0.000
;International Tables for Crystallography
(1992, Vol. C, Table 6.1.1.2)
;
Cs Cs -0.368 2.119
;International Tables for Crystallography
(1992, Vol. C, Tables 4.2.6.8 and 6.1.1.1)
;
S S 0.125 0.123
;International Tables for Crystallography
(1992, Vol. C, Tables 4.2.6.8 and 6.1.1.1)
;

loop_
_geom_angle_atom_site_label_1
_geom_angle_atom_site_label_2
_geom_angle_atom_site_label_3
_geom_angle
_geom_angle_site_symmetry_1
_geom_angle_site_symmetry_2
_geom_angle_site_symmetry_3
_geom_angle_publ_flag
Cs(1) Cs(1) S(1) 50.32(3) 3_655 1_555 1_555 yes
Cs(1) Cs(1) S(1) 50.32(3) 3_655 1_555 2_555 yes
Cs(1) Cs(1) S(1) 121.14(3) 3_655 1_555 23_454 yes
Cs(1) Cs(1) S(1) 121.14(3) 3_655 1_555 24_455 yes
Cs(1) Cs(1) S(1) 50.08(3) 3_655 1_555 3_655 yes
Cs(1) Cs(1) S(1) 50.08(3) 3_655 1_555 4_655 yes
Cs(1) Cs(1) C(2) 125.31(2) 3_655 1_555 5_655 yes
Cs(1) Cs(1) C(2) 125.31(2) 3_655 1_555 6_655 yes
Cs(1) Cs(1) C(3) 107.76(7) 3_655 1_555 23_454 yes
Cs(1) Cs(1) C(3) 107.76(7) 3_655 1_555 24_455 yes
Cs(1) Cs(1) C(3) 146.20(8) 3_655 1_555 5_655 yes
Cs(1) Cs(1) C(3) 146.20(8) 3_655 1_555 6_655 yes
S(1) Cs(1) S(1) 100.63(5) 1_555 1_555 2_555 yes
S(1) Cs(1) S(1) 86.889(6) 1_555 1_555 23_454 yes
S(1) Cs(1) S(1) 135.61(1) 1_555 1_555 24_455 yes
S(1) Cs(1) S(1) 49.53(4) 1_555 1_555 3_655 yes
S(1) Cs(1) S(1) 80.18(4) 1_555 1_555 4_655 yes
S(1) Cs(1) C(2) 121.86(10) 1_555 1_555 5_655 yes
S(1) Cs(1) C(2) 102.14(7) 1_555 1_555 6_655 yes
S(1) Cs(1) C(3) 124.01(7) 1_555 1_555 23_454 yes
S(1) Cs(1) C(3) 80.23(8) 1_555 1_555 24_455 yes
S(1) Cs(1) C(3) 136.66(8) 1_555 1_555 5_655 yes
S(1) Cs(1) C(3) 109.50(8) 1_555 1_555 6_655 yes
S(1) Cs(1) S(1) 135.61(1) 2_555 1_555 23_454 yes
S(1) Cs(1) S(1) 86.889(6) 2_555 1_555 24_455 yes
S(1) Cs(1) S(1) 80.18(4) 2_555 1_555 3_655 yes
S(1) Cs(1) S(1) 49.53(4) 2_555 1_555 4_655 yes
S(1) Cs(1) C(2) 102.14(7) 2_555 1_555 5_655 yes
S(1) Cs(1) C(2) 121.86(10) 2_555 1_555 6_655 yes
S(1) Cs(1) C(3) 80.23(8) 2_555 1_555 23_454 yes
S(1) Cs(1) C(3) 124.01(7) 2_555 1_555 24_455 yes
S(1) Cs(1) C(3) 109.50(8) 2_555 1_555 5_655 yes
S(1) Cs(1) C(3) 136.66(8) 2_555 1_555 6_655 yes
S(1) Cs(1) S(1) 117.73(5) 23_454 1_555 24_455 yes
S(1) Cs(1) S(1) 71.90(5) 23_454 1_555 3_655 yes
S(1) Cs(1) S(1) 167.01(3) 23_454 1_555 4_655 yes
S(1) Cs(1) C(2) 41.88(10) 23_454 1_555 5_655 yes
S(1) Cs(1) C(2) 98.44(8) 23_454 1_555 6_655 yes
S(1) Cs(1) C(3) 60.31(8) 23_454 1_555 23_454 yes
S(1) Cs(1) C(3) 100.37(7) 23_454 1_555 24_455 yes
S(1) Cs(1) C(3) 49.80(8) 23_454 1_555 5_655 yes
S(1) Cs(1) C(3) 77.65(8) 23_454 1_555 6_655 yes
S(1) Cs(1) S(1) 167.01(3) 24_455 1_555 3_655 yes
S(1) Cs(1) S(1) 71.90(5) 24_455 1_555 4_655 yes
S(1) Cs(1) C(2) 98.44(8) 24_455 1_555 5_655 yes
S(1) Cs(1) C(2) 41.88(10) 24_455 1_555 6_655 yes
S(1) Cs(1) C(3) 100.37(7) 24_455 1_555 23_454 yes
S(1) Cs(1) C(3) 60.31(8) 24_455 1_555 24_455 yes
S(1) Cs(1) C(3) 77.65(8) 24_455 1_555 5_655 yes
S(1) Cs(1) C(3) 49.80(8) 24_455 1_555 6_655 yes
S(1) Cs(1) S(1) 100.15(5) 3_655 1_555 4_655 yes
S(1) Cs(1) C(2) 83.20(7) 3_655 1_555 5_655 yes
S(1) Cs(1) C(2) 149.35(9) 3_655 1_555 6_655 yes
S(1) Cs(1) C(3) 76.34(7) 3_655 1_555 23_454 yes
S(1) Cs(1) C(3) 128.88(8) 3_655 1_555 24_455 yes
S(1) Cs(1) C(3) 105.45(8) 3_655 1_555 5_655 yes
S(1) Cs(1) C(3) 143.15(8) 3_655 1_555 6_655 yes
S(1) Cs(1) C(2) 149.35(9) 4_655 1_555 5_655 yes
S(1) Cs(1) C(2) 83.20(7) 4_655 1_555 6_655 yes
S(1) Cs(1) C(3) 128.88(8) 4_655 1_555 23_454 yes
S(1) Cs(1) C(3) 76.34(7) 4_655 1_555 24_455 yes
S(1) Cs(1) C(3) 143.15(8) 4_655 1_555 5_655 yes
S(1) Cs(1) C(3) 105.45(8) 4_655 1_555 6_655 yes
C(2) Cs(1) C(2) 109.38(4) 5_655 1_555 6_655 yes
C(2) Cs(1) C(3) 22.13(8) 5_655 1_555 23_454 yes
C(2) Cs(1) C(3) 125.01(7) 5_655 1_555 24_455 yes
C(2) Cs(1) C(3) 22.61(9) 5_655 1_555 5_655 yes
C(2) Cs(1) C(3) 87.85(8) 5_655 1_555 6_655 yes
C(2) Cs(1) C(3) 125.01(7) 6_655 1_555 23_454 yes
C(2) Cs(1) C(3) 22.13(8) 6_655 1_555 24_455 yes
C(2) Cs(1) C(3) 87.85(8) 6_655 1_555 5_655 yes
C(2) Cs(1) C(3) 22.61(9) 6_655 1_555 6_655 yes
C(3) Cs(1) C(3) 144.5(1) 23_454 1_555 24_455 yes
C(3) Cs(1) C(3) 38.5(1) 23_454 1_555 5_655 yes
C(3) Cs(1) C(3) 106.01(6) 23_454 1_555 6_655 yes
C(3) Cs(1) C(3) 106.01(6) 24_455 1_555 5_655 yes
C(3) Cs(1) C(3) 38.5(1) 24_455 1_555 6_655 yes
C(3) Cs(1) C(3) 67.6(2) 5_655 1_555 6_655 yes
Cs(1) S(1) Cs(1) 167.16(5) 1_555 1_555 7_555 yes
Cs(1) S(1) Cs(1) 79.61(3) 1_555 1_555 3_655 yes
Cs(1) S(1) C(1) 85.6(2) 1_555 1_555 1_555 yes
Cs(1) S(1) Cs(1) 108.10(5) 7_555 1_555 3_655 yes
Cs(1) S(1) C(1) 84.9(2) 7_555 1_555 1_555 yes
Cs(1) S(1) C(1) 85.2(2) 3_655 1_555 1_555 yes
S(1) C(1) S(1) 125.9(4) 1_555 1_555 3_655 yes
S(1) C(1) C(2) 117.1(2) 1_555 1_555 1_555 yes
S(1) C(1) C(2) 117.1(2) 3_655 1_555 1_555 yes
Cs(1) C(2) Cs(1) 150.2(2) 7_555 1_555 5_655 yes
Cs(1) C(2) C(1) 104.92(10) 7_555 1_555 1_555 yes
Cs(1) C(2) C(3) 84.8(2) 7_555 1_555 1_555 yes
Cs(1) C(2) C(3) 80.0(2) 7_555 1_555 3_655 yes
Cs(1) C(2) C(1) 104.92(10) 5_655 1_555 1_555 yes
Cs(1) C(2) C(3) 80.0(2) 5_655 1_555 1_555 yes
Cs(1) C(2) C(3) 84.8(2) 5_655 1_555 3_655 yes
C(1) C(2) C(3) 120.8(3) 1_555 1_555 1_555 yes
C(1) C(2) C(3) 120.8(3) 1_555 1_555 3_655 yes
C(3) C(2) C(3) 118.3(6) 1_555 1_555 3_655 yes
Cs(1) C(3) Cs(1) 141.0(1) 7_555 1_555 5_655 yes
Cs(1) C(3) C(2) 73.0(2) 7_555 1_555 1_555 yes
Cs(1) C(3) C(4) 86.2(3) 7_555 1_555 1_555 yes
Cs(1) C(3) H(1) 111.0(3) 7_555 1_555 1_555 no
Cs(1) C(3) C(2) 77.4(2) 5_655 1_555 1_555 yes
Cs(1) C(3) C(4) 87.0(3) 5_655 1_555 1_555 yes
Cs(1) C(3) H(1) 105.7(3) 5_655 1_555 1_555 no
C(2) C(3) C(4) 119.9(5) 1_555 1_555 1_555 yes
C(2) C(3) H(1) 120.1(5) 1_555 1_555 1_555 no
C(4) C(3) H(1) 120.0(5) 1_555 1_555 1_555 no
C(3) C(4) C(5) 122.7(5) 1_555 1_555 1_555 yes
C(3) C(4) H(2) 118.7(5) 1_555 1_555 1_555 no
C(5) C(4) H(2) 118.6(5) 1_555 1_555 1_555 no
C(4) C(5) C(4) 116.5(6) 1_555 1_555 3_655 yes
C(4) C(5) C(6) 121.8(3) 1_555 1_555 1_555 yes
C(4) C(5) C(6) 121.8(3) 3_655 1_555 1_555 yes
C(5) C(6) H(3) 109.5(5) 1_555 1_555 1_555 no
C(5) C(6) H(3) 109.5(5) 1_555 1_555 3_655 no
C(5) C(6) H(4) 109.5(5) 1_555 1_555 1_555 no
C(5) C(6) H(4) 109.5(5) 1_555 1_555 3_655 no
C(5) C(6) H(5) 109.5(5) 1_555 1_555 1_555 no
C(5) C(6) H(5) 109.5(5) 1_555 1_555 3_655 no
H(3) C(6) H(3) 141.0(9) 1_555 1_555 3_655 no
H(3) C(6) H(4) 109.5(5) 1_555 1_555 1_555 no
H(3) C(6) H(4) 56.2(2) 1_555 1_555 3_655 no
H(3) C(6) H(5) 109.5(5) 1_555 1_555 1_555 no
H(3) C(6) H(5) 56.2(2) 1_555 1_555 3_655 no
H(3) C(6) H(4) 56.2(2) 3_655 1_555 1_555 no
H(3) C(6) H(4) 109.5(5) 3_655 1_555 3_655 no
H(3) C(6) H(5) 56.2(2) 3_655 1_555 1_555 no
H(3) C(6) H(5) 109.5(5) 3_655 1_555 3_655 no
H(4) C(6) H(4) 141.0(9) 1_555 1_555 3_655 no
H(4) C(6) H(5) 109.5(5) 1_555 1_555 1_555 no
H(4) C(6) H(5) 56.2(2) 1_555 1_555 3_655 no
H(4) C(6) H(5) 56.2(2) 3_655 1_555 1_555 no
H(4) C(6) H(5) 109.5(5) 3_655 1_555 3_655 no
H(5) C(6) H(5) 141.0(9) 1_555 1_555 3_655 no

loop_
_geom_bond_atom_site_label_1
_geom_bond_atom_site_label_2
_geom_bond_distance
_geom_bond_site_symmetry_1
_geom_bond_site_symmetry_2
_geom_bond_publ_flag
Cs(1) Cs(1) 4.5932(9) 1_555 3_655 yes
Cs(1) S(1) 3.581(2) 1_555 1_555 yes
Cs(1) S(1) 3.581(2) 1_555 2_555 yes
Cs(1) S(1) 3.964(2) 1_555 23_454 yes
Cs(1) S(1) 3.964(2) 1_555 24_455 yes
Cs(1) S(1) 3.594(2) 1_555 3_655 yes
Cs(1) S(1) 3.594(2) 1_555 4_655 yes
Cs(1) C(2) 3.529(2) 1_555 5_655 yes
Cs(1) C(2) 3.529(2) 1_555 6_655 yes
Cs(1) C(3) 3.675(5) 1_555 23_454 yes
Cs(1) C(3) 3.675(5) 1_555 24_455 yes
Cs(1) C(3) 3.561(5) 1_555 5_655 yes
Cs(1) C(3) 3.561(5) 1_555 6_655 yes
S(1) C(1) 1.688(3) 1_555 1_555 yes
C(1) C(2) 1.486(9) 1_555 1_555 yes
C(2) C(3) 1.390(5) 1_555 1_555 yes
C(2) C(3) 1.390(5) 1_555 3_655 yes
C(3) C(4) 1.379(7) 1_555 1_555 yes
C(3) H(1) 0.954 1_555 1_555 no
C(4) C(5) 1.378(6) 1_555 1_555 yes
C(4) H(2) 0.957 1_555 1_555 no
C(5) C(6) 1.50(1) 1_555 1_555 yes
C(6) H(3) 0.950 1_555 1_555 no
C(6) H(3) 0.950 1_555 3_655 no
C(6) H(4) 0.950 1_555 1_555 no
C(6) H(4) 0.950 1_555 3_655 no
C(6) H(5) 0.950 1_555 1_555 no
C(6) H(5) 0.950 1_555 3_655 no

loop_
_geom_contact_atom_site_label_1
_geom_contact_atom_site_label_2
_geom_contact_distance
_geom_contact_site_symmetry_1
_geom_contact_site_symmetry_2
_geom_contact_publ_flag
Cs(1) S(1) 3.581(2) 1_555 1_555 ?
Cs(1) S(1) 3.581(2) 1_555 2_555 ?
Cs(1) S(1) 3.594(2) 1_555 3_655 ?
Cs(1) S(1) 3.594(2) 1_555 4_655 ?
Cs(1) C(2) 3.529(2) 1_555 5_655 ?
Cs(1) C(2) 3.529(2) 1_555 6_655 ?
Cs(1) C(3) 3.561(5) 1_555 5_655 ?
Cs(1) C(3) 3.561(5) 1_555 6_655 ?
Cs(1) C(2) 3.529(2) 1_555 5_655 ?
Cs(1) C(2) 3.529(2) 1_555 6_655 ?
Cs(1) C(3) 3.561(5) 1_555 5_655 ?
Cs(1) C(3) 3.561(5) 1_555 6_655 ?
Cs(1) S(1) 3.581(2) 1_555 1_555 ?
Cs(1) S(1) 3.581(2) 1_555 2_555 ?
Cs(1) S(1) 3.594(2) 1_555 3_655 ?
Cs(1) S(1) 3.594(2) 1_555 4_655 ?

loop_
_geom_torsion_atom_site_label_1
_geom_torsion_atom_site_label_2
_geom_torsion_atom_site_label_3
_geom_torsion_atom_site_label_4
_geom_torsion
_geom_torsion_site_symmetry_1
_geom_torsion_site_symmetry_2
_geom_torsion_site_symmetry_3
_geom_torsion_site_symmetry_4
_geom_torsion_publ_flag
Cs(1) Cs(1) S(1) C(1) 86.4(1) 1_555 3_655 1_555 1_555 yes
Cs(1) Cs(1) S(1) C(1) 86.4(1) 1_555 3_655 2_555 2_555 yes
Cs(1) Cs(1) S(1) C(1) -92.7(1) 1_555 3_655 22_654 8_555 yes
Cs(1) Cs(1) S(1) C(1) -85.9(1) 1_555 3_655 3_655 1_555 yes
Cs(1) Cs(1) S(1) C(1) -85.9(1) 1_555 3_655 4_655 2_555 yes
Cs(1) Cs(1) S(1) C(1) -92.7(1) 1_555 3_655 21_655 7_555 yes
Cs(1) Cs(1) C(2) C(1) 79.12(7) 1_555 3_655 7_555 7_555 yes
Cs(1) Cs(1) C(2) C(3) -161.4(2) 1_555 3_655 7_555 7_555 yes
Cs(1) Cs(1) C(2) C(3) -41.4(3) 1_555 3_655 7_555 21_655 yes
Cs(1) Cs(1) C(2) C(1) 79.12(7) 1_555 3_655 8_555 8_555 yes
Cs(1) Cs(1) C(2) C(3) -161.4(2) 1_555 3_655 8_555 8_555 yes
Cs(1) Cs(1) C(2) C(3) -41.4(3) 1_555 3_655 8_555 22_654 yes
Cs(1) Cs(1) C(3) C(2) 27.8(4) 1_555 3_655 7_555 7_555 yes
Cs(1) Cs(1) C(3) C(4) -93.7(3) 1_555 3_655 7_555 7_555 yes
Cs(1) Cs(1) C(3) C(2) 27.8(4) 1_555 3_655 8_555 8_555 yes
Cs(1) Cs(1) C(3) C(4) -93.7(3) 1_555 3_655 8_555 8_555 yes
Cs(1) Cs(1) C(3) C(2) 145.4(3) 1_555 3_655 22_654 8_555 yes
Cs(1) Cs(1) C(3) C(4) -91.7(3) 1_555 3_655 22_654 22_654 yes
Cs(1) Cs(1) C(3) C(2) 145.4(3) 1_555 3_655 21_655 7_555 yes
Cs(1) Cs(1) C(3) C(4) -91.7(3) 1_555 3_655 21_655 21_655 yes
Cs(1) S(1) Cs(1) S(1) 173.7(2) 1_555 1_555 7_555 7_555 yes
Cs(1) S(1) Cs(1) S(1) -45.0(2) 1_555 1_555 7_555 10_545 yes
Cs(1) S(1) Cs(1) S(1) 71.7(3) 1_555 1_555 7_555 16_545 yes
Cs(1) S(1) Cs(1) S(1) 179.2(2) 1_555 1_555 7_555 30_645 yes
Cs(1) S(1) Cs(1) S(1) 125.5(2) 1_555 1_555 7_555 21_655 yes
Cs(1) S(1) Cs(1) C(2) 25.2(2) 1_555 1_555 7_555 1_555 yes
Cs(1) S(1) Cs(1) C(2) -84.5(2) 1_555 1_555 7_555 10_545 yes
Cs(1) S(1) Cs(1) C(3) 41.2(2) 1_555 1_555 7_555 1_555 yes
Cs(1) S(1) Cs(1) C(3) -106.8(2) 1_555 1_555 7_555 10_545 yes
Cs(1) S(1) Cs(1) C(3) -75.6(2) 1_555 1_555 7_555 12_645 yes
Cs(1) S(1) Cs(1) C(3) -4.6(2) 1_555 1_555 7_555 3_655 yes
Cs(1) S(1) Cs(1) S(1) 0.0 1_555 1_555 3_655 2_555 yes
Cs(1) S(1) Cs(1) S(1) 51.1(2) 1_555 1_555 3_655 22_654 yes
Cs(1) S(1) Cs(1) S(1) -67.63(5) 1_555 1_555 3_655 3_655 yes
Cs(1) S(1) Cs(1) S(1) 45.56(4) 1_555 1_555 3_655 4_655 yes
Cs(1) S(1) Cs(1) S(1) -169.40(4) 1_555 1_555 3_655 21_655 yes
Cs(1) S(1) Cs(1) C(2) 149.18(8) 1_555 1_555 3_655 7_555 yes
Cs(1) S(1) Cs(1) C(2) -93.8(1) 1_555 1_555 3_655 8_555 yes
Cs(1) S(1) Cs(1) C(3) 153.24(8) 1_555 1_555 3_655 7_555 yes
Cs(1) S(1) Cs(1) C(3) -133.6(1) 1_555 1_555 3_655 8_555 yes
Cs(1) S(1) Cs(1) C(3) -80.57(9) 1_555 1_555 3_655 22_654 yes
Cs(1) S(1) Cs(1) C(3) 127.79(8) 1_555 1_555 3_655 21_655 yes
Cs(1) S(1) C(1) S(1) 40.03(2) 1_555 1_555 1_555 3_655 yes
Cs(1) S(1) C(1) C(2) -139.97(2) 1_555 1_555 1_555 1_555 yes
Cs(1) S(1) Cs(1) S(1) 173.7(2) 1_555 2_555 8_555 8_555 yes
Cs(1) S(1) Cs(1) S(1) -45.0(2) 1_555 2_555 8_555 9_554 yes
Cs(1) S(1) Cs(1) S(1) 71.7(3) 1_555 2_555 8_555 15_554 yes
Cs(1) S(1) Cs(1) S(1) 125.5(2) 1_555 2_555 8_555 22_654 yes
Cs(1) S(1) Cs(1) S(1) 179.2(2) 1_555 2_555 8_555 29_655 yes
Cs(1) S(1) Cs(1) C(2) 25.2(2) 1_555 2_555 8_555 2_555 yes
Cs(1) S(1) Cs(1) C(2) -84.5(2) 1_555 2_555 8_555 9_554 yes
Cs(1) S(1) Cs(1) C(3) 41.2(2) 1_555 2_555 8_555 2_555 yes
Cs(1) S(1) Cs(1) C(3) -106.8(2) 1_555 2_555 8_555 9_554 yes
Cs(1) S(1) Cs(1) C(3) -75.6(2) 1_555 2_555 8_555 11_654 yes
Cs(1) S(1) Cs(1) C(3) -4.6(2) 1_555 2_555 8_555 4_655 yes
Cs(1) S(1) Cs(1) S(1) 0.0 1_555 2_555 3_655 1_555 yes
Cs(1) S(1) Cs(1) S(1) -169.40(4) 1_555 2_555 3_655 22_654 yes
Cs(1) S(1) Cs(1) S(1) 45.56(4) 1_555 2_555 3_655 3_655 yes
Cs(1) S(1) Cs(1) S(1) -67.63(5) 1_555 2_555 3_655 4_655 yes
Cs(1) S(1) Cs(1) S(1) 51.1(2) 1_555 2_555 3_655 21_655 yes
Cs(1) S(1) Cs(1) C(2) -93.8(1) 1_555 2_555 3_655 7_555 yes
Cs(1) S(1) Cs(1) C(2) 149.18(8) 1_555 2_555 3_655 8_555 yes
Cs(1) S(1) Cs(1) C(3) -133.6(1) 1_555 2_555 3_655 7_555 yes
Cs(1) S(1) Cs(1) C(3) 153.24(8) 1_555 2_555 3_655 8_555 yes
Cs(1) S(1) Cs(1) C(3) 127.79(8) 1_555 2_555 3_655 22_654 yes
Cs(1) S(1) Cs(1) C(3) -80.57(9) 1_555 2_555 3_655 21_655 yes
Cs(1) S(1) C(1) S(1) 40.03(2) 1_555 2_555 2_555 4_655 yes
Cs(1) S(1) C(1) C(2) -139.97(2) 1_555 2_555 2_555 2_555 yes
Cs(1) S(1) Cs(1) S(1) -135.4(2) 1_555 23_454 23_454 26_445 yes
Cs(1) S(1) Cs(1) S(1) 128.1(2) 1_555 23_454 23_454 32_445 yes
Cs(1) S(1) Cs(1) S(1) -7.8(2) 1_555 23_454 23_454 17_454 yes
Cs(1) S(1) Cs(1) S(1) 173.4(2) 1_555 23_454 23_454 14_644 yes
Cs(1) S(1) Cs(1) S(1) 60.9(2) 1_555 23_454 23_454 5_655 yes
Cs(1) S(1) Cs(1) C(2) -105.8(2) 1_555 23_454 23_454 26_445 yes
Cs(1) S(1) Cs(1) C(2) 16.5(2) 1_555 23_454 23_454 17_454 yes
Cs(1) S(1) Cs(1) C(3) -108.9(2) 1_555 23_454 23_454 26_445 yes
Cs(1) S(1) Cs(1) C(3) 42.8(2) 1_555 23_454 23_454 17_454 yes
Cs(1) S(1) Cs(1) C(3) -83.5(2) 1_555 23_454 23_454 28_545 yes
Cs(1) S(1) Cs(1) C(3) -5.9(3) 1_555 23_454 23_454 19_554 yes
Cs(1) S(1) Cs(1) S(1) -169.40(4) 1_555 23_454 5_655 32_445 yes
Cs(1) S(1) Cs(1) S(1) 139.5(1) 1_555 23_454 5_655 12_644 yes
Cs(1) S(1) Cs(1) S(1) 145.04(3) 1_555 23_454 5_655 14_644 yes
Cs(1) S(1) Cs(1) S(1) 0.0 1_555 23_454 5_655 3_655 yes
Cs(1) S(1) Cs(1) S(1) -101.76(5) 1_555 23_454 5_655 5_655 yes
Cs(1) S(1) Cs(1) C(2) 41.42(8) 1_555 23_454 5_655 1_555 yes
Cs(1) S(1) Cs(1) C(2) -75.6(1) 1_555 23_454 5_655 10_544 yes
Cs(1) S(1) Cs(1) C(3) 37.36(8) 1_555 23_454 5_655 1_555 yes
Cs(1) S(1) Cs(1) C(3) -35.8(1) 1_555 23_454 5_655 10_544 yes
Cs(1) S(1) Cs(1) C(3) -88.83(10) 1_555 23_454 5_655 12_644 yes
Cs(1) S(1) Cs(1) C(3) 62.81(8) 1_555 23_454 5_655 3_655 yes
Cs(1) S(1) C(1) S(1) 148.59(5) 1_555 23_454 5_655 5_655 yes
Cs(1) S(1) C(1) C(2) -31.41(5) 1_555 23_454 5_655 5_655 yes
Cs(1) S(1) Cs(1) S(1) -7.8(2) 1_555 24_455 24_455 18_455 yes
Cs(1) S(1) Cs(1) S(1) -135.4(2) 1_555 24_455 24_455 25_455 yes
Cs(1) S(1) Cs(1) S(1) 128.1(2) 1_555 24_455 24_455 31_455 yes
Cs(1) S(1) Cs(1) S(1) 60.9(2) 1_555 24_455 24_455 6_655 yes
Cs(1) S(1) Cs(1) S(1) 173.4(2) 1_555 24_455 24_455 13_655 yes
Cs(1) S(1) Cs(1) C(2) 16.5(2) 1_555 24_455 24_455 18_455 yes
Cs(1) S(1) Cs(1) C(2) -105.8(2) 1_555 24_455 24_455 25_455 yes
Cs(1) S(1) Cs(1) C(3) -5.9(3) 1_555 24_455 24_455 20_555 yes
Cs(1) S(1) Cs(1) C(3) -83.5(2) 1_555 24_455 24_455 27_555 yes
Cs(1) S(1) Cs(1) C(3) 42.8(2) 1_555 24_455 24_455 18_455 yes
Cs(1) S(1) Cs(1) C(3) -108.9(2) 1_555 24_455 24_455 25_455 yes
Cs(1) S(1) Cs(1) S(1) -169.40(4) 1_555 24_455 6_655 31_455 yes
Cs(1) S(1) Cs(1) S(1) 0.0 1_555 24_455 6_655 4_655 yes
Cs(1) S(1) Cs(1) S(1) -101.76(5) 1_555 24_455 6_655 6_655 yes
Cs(1) S(1) Cs(1) S(1) 139.5(1) 1_555 24_455 6_655 11_655 yes
Cs(1) S(1) Cs(1) S(1) 145.04(3) 1_555 24_455 6_655 13_655 yes
Cs(1) S(1) Cs(1) C(2) 41.42(8) 1_555 24_455 6_655 2_555 yes
Cs(1) S(1) Cs(1) C(2) -75.6(1) 1_555 24_455 6_655 9_555 yes
Cs(1) S(1) Cs(1) C(3) 37.36(8) 1_555 24_455 6_655 2_555 yes
Cs(1) S(1) Cs(1) C(3) -35.8(1) 1_555 24_455 6_655 9_555 yes
Cs(1) S(1) Cs(1) C(3) 62.81(8) 1_555 24_455 6_655 4_655 yes
Cs(1) S(1) Cs(1) C(3) -88.83(10) 1_555 24_455 6_655 11_655 yes
Cs(1) S(1) C(1) S(1) 148.59(5) 1_555 24_455 6_655 6_655 yes
Cs(1) S(1) C(1) C(2) -31.41(5) 1_555 24_455 6_655 6_655 yes
Cs(1) S(1) Cs(1) S(1) 67.15(5) 1_555 3_655 3_655 1_555 yes
Cs(1) S(1) Cs(1) S(1) -45.36(4) 1_555 3_655 3_655 2_555 yes
Cs(1) S(1) Cs(1) S(1) -96.48(6) 1_555 3_655 3_655 22_654 yes
Cs(1) S(1) Cs(1) S(1) 0.0 1_555 3_655 3_655 4_655 yes
Cs(1) S(1) Cs(1) S(1) 135.89(2) 1_555 3_655 3_655 21_655 yes
Cs(1) S(1) Cs(1) C(2) 111.63(4) 1_555 3_655 3_655 7_555 yes
Cs(1) S(1) Cs(1) C(2) -126.14(8) 1_555 3_655 3_655 8_555 yes
Cs(1) S(1) Cs(1) C(3) 133.9(1) 1_555 3_655 3_655 7_555 yes
Cs(1) S(1) Cs(1) C(3) -148.38(8) 1_555 3_655 3_655 8_555 yes
Cs(1) S(1) Cs(1) C(3) -123.03(7) 1_555 3_655 3_655 22_654 yes
Cs(1) S(1) Cs(1) C(3) 85.32(9) 1_555 3_655 3_655 21_655 yes
Cs(1) S(1) Cs(1) S(1) 53.7(2) 1_555 3_655 5_655 32_445 yes
Cs(1) S(1) Cs(1) S(1) 0.0 1_555 3_655 5_655 23_454 yes
Cs(1) S(1) Cs(1) S(1) -170.51(4) 1_555 3_655 5_655 12_644 yes
Cs(1) S(1) Cs(1) S(1) -53.81(8) 1_555 3_655 5_655 14_644 yes
Cs(1) S(1) Cs(1) S(1) 48.24(4) 1_555 3_655 5_655 5_655 yes
Cs(1) S(1) Cs(1) C(2) -100.26(6) 1_555 3_655 5_655 1_555 yes
Cs(1) S(1) Cs(1) C(2) 150.05(7) 1_555 3_655 5_655 10_544 yes
Cs(1) S(1) Cs(1) C(3) -130.0(1) 1_555 3_655 5_655 1_555 yes
Cs(1) S(1) Cs(1) C(3) 158.98(8) 1_555 3_655 5_655 10_544 yes
Cs(1) S(1) Cs(1) C(3) 127.70(8) 1_555 3_655 5_655 12_644 yes
Cs(1) S(1) Cs(1) C(3) -84.28(8) 1_555 3_655 5_655 3_655 yes
Cs(1) S(1) C(1) S(1) -39.89(2) 1_555 3_655 1_555 1_555 yes
Cs(1) S(1) C(1) C(2) 140.11(2) 1_555 3_655 1_555 1_555 yes
Cs(1) S(1) Cs(1) S(1) -45.36(4) 1_555 4_655 3_655 1_555 yes
Cs(1) S(1) Cs(1) S(1) 67.15(5) 1_555 4_655 3_655 2_555 yes
Cs(1) S(1) Cs(1) S(1) 135.89(2) 1_555 4_655 3_655 22_654 yes
Cs(1) S(1) Cs(1) S(1) 0.0 1_555 4_655 3_655 3_655 yes
Cs(1) S(1) Cs(1) S(1) -96.48(6) 1_555 4_655 3_655 21_655 yes
Cs(1) S(1) Cs(1) C(2) -126.14(8) 1_555 4_655 3_655 7_555 yes
Cs(1) S(1) Cs(1) C(2) 111.63(4) 1_555 4_655 3_655 8_555 yes
Cs(1) S(1) Cs(1) C(3) -148.38(8) 1_555 4_655 3_655 7_555 yes
Cs(1) S(1) Cs(1) C(3) 133.9(1) 1_555 4_655 3_655 8_555 yes
Cs(1) S(1) Cs(1) C(3) 85.32(9) 1_555 4_655 3_655 22_654 yes
Cs(1) S(1) Cs(1) C(3) -123.03(7) 1_555 4_655 3_655 21_655 yes
Cs(1) S(1) Cs(1) S(1) 0.0 1_555 4_655 6_655 24_455 yes
Cs(1) S(1) Cs(1) S(1) 53.7(2) 1_555 4_655 6_655 31_455 yes
Cs(1) S(1) Cs(1) S(1) 48.24(4) 1_555 4_655 6_655 6_655 yes
Cs(1) S(1) Cs(1) S(1) -170.51(4) 1_555 4_655 6_655 11_655 yes
Cs(1) S(1) Cs(1) S(1) -53.81(8) 1_555 4_655 6_655 13_655 yes
Cs(1) S(1) Cs(1) C(2) -100.26(6) 1_555 4_655 6_655 2_555 yes
Cs(1) S(1) Cs(1) C(2) 150.05(7) 1_555 4_655 6_655 9_555 yes
Cs(1) S(1) Cs(1) C(3) -130.0(1) 1_555 4_655 6_655 2_555 yes
Cs(1) S(1) Cs(1) C(3) 158.98(8) 1_555 4_655 6_655 9_555 yes
Cs(1) S(1) Cs(1) C(3) -84.28(8) 1_555 4_655 6_655 4_655 yes
Cs(1) S(1) Cs(1) C(3) 127.70(8) 1_555 4_655 6_655 11_655 yes
Cs(1) S(1) C(1) S(1) -39.89(2) 1_555 4_655 2_555 2_555 yes
Cs(1) S(1) C(1) C(2) 140.11(2) 1_555 4_655 2_555 2_555 yes
Cs(1) C(2) Cs(1) S(1) -162.13(4) 1_555 5_655 19_554 19_554 yes
Cs(1) C(2) Cs(1) S(1) -51.28(3) 1_555 5_655 19_554 20_554 yes
Cs(1) C(2) Cs(1) C(2) 79.12(7) 1_555 5_655 19_554 24_454 yes
Cs(1) C(2) Cs(1) C(3) 60.6(3) 1_555 5_655 19_554 23_454 yes
Cs(1) C(2) Cs(1) C(3) 86.15(7) 1_555 5_655 19_554 24_454 yes
Cs(1) C(2) C(1) S(1) 37.12(7) 1_555 5_655 5_655 23_454 yes
Cs(1) C(2) C(1) S(1) -142.88(7) 1_555 5_655 5_655 5_655 yes
Cs(1) C(2) C(3) C(4) -75.1(5) 1_555 5_655 23_454 23_454 yes
Cs(1) C(2) C(3) C(4) 79.1(5) 1_555 5_655 5_655 5_655 yes
Cs(1) C(2) Cs(1) S(1) -51.28(3) 1_555 6_655 19_555 19_555 yes
Cs(1) C(2) Cs(1) S(1) -162.13(4) 1_555 6_655 19_555 20_555 yes
Cs(1) C(2) C(1) S(1) 37.12(7) 1_555 6_655 6_655 24_455 yes
Cs(1) C(2) C(1) S(1) -142.88(7) 1_555 6_655 6_655 6_655 yes
Cs(1) C(2) C(3) C(4) -75.1(5) 1_555 6_655 24_455 24_455 yes
Cs(1) C(2) C(3) C(4) 79.1(5) 1_555 6_655 6_655 6_655 yes
Cs(1) C(3) Cs(1) S(1) -98.4(2) 1_555 23_454 19_554 19_554 yes
Cs(1) C(3) Cs(1) S(1) 32.9(2) 1_555 23_454 19_554 20_554 yes
Cs(1) C(3) Cs(1) C(2) -41.4(3) 1_555 23_454 19_554 23_454 yes
Cs(1) C(3) Cs(1) C(2) 156.1(2) 1_555 23_454 19_554 24_454 yes
Cs(1) C(3) Cs(1) C(3) 166.5(3) 1_555 23_454 19_554 24_454 yes
Cs(1) C(3) C(2) C(1) -104.3(1) 1_555 23_454 5_655 5_655 yes
Cs(1) C(3) C(2) C(3) 75.7(1) 1_555 23_454 5_655 5_655 yes
Cs(1) C(3) C(4) C(5) -69.0(5) 1_555 23_454 23_454 5_655 yes
Cs(1) C(3) Cs(1) S(1) 32.9(2) 1_555 24_455 19_555 19_555 yes
Cs(1) C(3) Cs(1) S(1) -98.4(2) 1_555 24_455 19_555 20_555 yes
Cs(1) C(3) C(2) C(1) -104.3(1) 1_555 24_455 6_655 6_655 yes
Cs(1) C(3) C(2) C(3) 75.7(1) 1_555 24_455 6_655 6_655 yes
Cs(1) C(3) C(4) C(5) -69.0(5) 1_555 24_455 24_455 6_655 yes
Cs(1) C(3) Cs(1) S(1) 134.2(2) 1_555 5_655 19_554 19_554 yes
Cs(1) C(3) Cs(1) S(1) -129.5(2) 1_555 5_655 19_554 20_554 yes
Cs(1) C(3) Cs(1) C(2) 42.4(3) 1_555 5_655 19_554 23_454 yes
Cs(1) C(3) Cs(1) C(2) -7.3(3) 1_555 5_655 19_554 24_454 yes
Cs(1) C(3) Cs(1) C(3) 10.1(2) 1_555 5_655 19_554 23_454 yes
Cs(1) C(3) Cs(1) C(3) 6.4(2) 1_555 5_655 19_554 24_454 yes
Cs(1) C(3) C(2) C(1) 101.5(1) 1_555 5_655 5_655 5_655 yes
Cs(1) C(3) C(2) C(3) -78.5(1) 1_555 5_655 5_655 23_454 yes
Cs(1) C(3) C(4) C(5) 72.5(5) 1_555 5_655 5_655 5_655 yes
Cs(1) C(3) Cs(1) S(1) -129.5(2) 1_555 6_655 19_555 19_555 yes
Cs(1) C(3) Cs(1) S(1) 134.2(2) 1_555 6_655 19_555 20_555 yes
Cs(1) C(3) C(2) C(1) 101.5(1) 1_555 6_655 6_655 6_655 yes
Cs(1) C(3) C(2) C(3) -78.5(1) 1_555 6_655 6_655 24_455 yes
Cs(1) C(3) C(4) C(5) 72.5(5) 1_555 6_655 6_655 6_655 yes
S(1) Cs(1) Cs(1) S(1) 180.0 1_555 1_555 3_655 2_555 yes
S(1) Cs(1) Cs(1) S(1) -168.21(5) 1_555 1_555 3_655 22_654 yes
S(1) Cs(1) Cs(1) S(1) 66.09(5) 1_555 1_555 3_655 3_655 yes
S(1) Cs(1) Cs(1) S(1) -113.91(5) 1_555 1_555 3_655 4_655 yes
S(1) Cs(1) Cs(1) S(1) 11.79(5) 1_555 1_555 3_655 21_655 yes
S(1) Cs(1) Cs(1) C(2) -38.6(1) 1_555 1_555 3_655 7_555 yes
S(1) Cs(1) Cs(1) C(2) 141.4(1) 1_555 1_555 3_655 8_555 yes
S(1) Cs(1) Cs(1) C(3) -51.3(1) 1_555 1_555 3_655 7_555 yes
S(1) Cs(1) Cs(1) C(3) 128.7(1) 1_555 1_555 3_655 8_555 yes
S(1) Cs(1) Cs(1) C(3) 126.26(8) 1_555 1_555 3_655 22_654 yes
S(1) Cs(1) Cs(1) C(3) -53.74(8) 1_555 1_555 3_655 21_655 yes
S(1) Cs(1) S(1) Cs(1) -128.1(2) 1_555 1_555 2_555 8_555 yes
S(1) Cs(1) S(1) Cs(1) 0.0 1_555 1_555 2_555 3_655 yes
S(1) Cs(1) S(1) C(1) -85.9(1) 1_555 1_555 2_555 2_555 yes
S(1) Cs(1) S(1) Cs(1) -173.7(2) 1_555 1_555 23_454 23_454 yes
S(1) Cs(1) S(1) Cs(1) -48.24(4) 1_555 1_555 23_454 5_655 yes
S(1) Cs(1) S(1) C(1) -131.5(1) 1_555 1_555 23_454 5_655 yes
S(1) Cs(1) S(1) Cs(1) -71.7(3) 1_555 1_555 24_455 24_455 yes
S(1) Cs(1) S(1) Cs(1) 53.81(8) 1_555 1_555 24_455 6_655 yes
S(1) Cs(1) S(1) C(1) -29.4(2) 1_555 1_555 24_455 6_655 yes
S(1) Cs(1) S(1) Cs(1) -67.63(5) 1_555 1_555 3_655 3_655 yes
S(1) Cs(1) S(1) Cs(1) 101.76(5) 1_555 1_555 3_655 5_655 yes
S(1) Cs(1) S(1) C(1) 18.8(1) 1_555 1_555 3_655 1_555 yes
S(1) Cs(1) S(1) Cs(1) 45.56(4) 1_555 1_555 4_655 3_655 yes
S(1) Cs(1) S(1) Cs(1) -145.04(3) 1_555 1_555 4_655 6_655 yes
S(1) Cs(1) S(1) C(1) 132.0(1) 1_555 1_555 4_655 2_555 yes
S(1) Cs(1) C(2) C(1) 17.87(4) 1_555 1_555 5_655 5_655 yes
S(1) Cs(1) C(2) C(3) -102.7(3) 1_555 1_555 5_655 23_454 yes
S(1) Cs(1) C(2) C(3) 137.3(3) 1_555 1_555 5_655 5_655 yes
S(1) Cs(1) C(2) C(1) 128.73(3) 1_555 1_555 6_655 6_655 yes
S(1) Cs(1) C(2) C(3) 8.2(3) 1_555 1_555 6_655 24_455 yes
S(1) Cs(1) C(2) C(3) -111.8(3) 1_555 1_555 6_655 6_655 yes
S(1) Cs(1) C(3) C(2) 91.8(3) 1_555 1_555 23_454 5_655 yes
S(1) Cs(1) C(3) C(4) -145.3(3) 1_555 1_555 23_454 23_454 yes
S(1) Cs(1) C(3) C(2) -171.9(3) 1_555 1_555 24_455 6_655 yes
S(1) Cs(1) C(3) C(4) -49.0(3) 1_555 1_555 24_455 24_455 yes
S(1) Cs(1) C(3) C(2) -57.0(3) 1_555 1_555 5_655 5_655 yes
S(1) Cs(1) C(3) C(4) -178.6(3) 1_555 1_555 5_655 5_655 yes
S(1) Cs(1) C(3) C(2) 74.3(3) 1_555 1_555 6_655 6_655 yes
S(1) Cs(1) C(3) C(4) -47.2(3) 1_555 1_555 6_655 6_655 yes
S(1) Cs(1) Cs(1) S(1) 54.296(7) 1_555 7_555 21_655 7_555 yes
S(1) Cs(1) Cs(1) S(1) -125.704(7) 1_555 7_555 21_655 16_545 yes
S(1) Cs(1) Cs(1) S(1) -137.50(4) 1_555 7_555 21_655 28_645 yes
S(1) Cs(1) Cs(1) S(1) 168.21(5) 1_555 7_555 21_655 30_645 yes
S(1) Cs(1) Cs(1) S(1) 42.50(4) 1_555 7_555 21_655 19_655 yes
S(1) Cs(1) Cs(1) S(1) -11.79(5) 1_555 7_555 21_655 21_655 yes
S(1) Cs(1) Cs(1) C(2) 92.9(1) 1_555 7_555 21_655 17_555 yes
S(1) Cs(1) Cs(1) C(2) -87.1(1) 1_555 7_555 21_655 26_545 yes
S(1) Cs(1) Cs(1) C(3) 105.6(1) 1_555 7_555 21_655 17_555 yes
S(1) Cs(1) Cs(1) C(3) -74.4(1) 1_555 7_555 21_655 26_545 yes
S(1) Cs(1) Cs(1) C(3) -71.97(8) 1_555 7_555 21_655 28_645 yes
S(1) Cs(1) Cs(1) C(3) 108.03(8) 1_555 7_555 21_655 19_655 yes
S(1) Cs(1) S(1) Cs(1) -135.89(2) 1_555 7_555 7_555 21_655 yes
S(1) Cs(1) S(1) C(1) -50.0(1) 1_555 7_555 7_555 7_555 yes
S(1) Cs(1) S(1) Cs(1) -45.0(2) 1_555 7_555 10_545 9_545 yes
S(1) Cs(1) S(1) Cs(1) -170.51(4) 1_555 7_555 10_545 11_645 yes
S(1) Cs(1) S(1) C(1) -87.3(1) 1_555 7_555 10_545 10_545 yes
S(1) Cs(1) S(1) Cs(1) 96.48(6) 1_555 7_555 16_545 30_645 yes
S(1) Cs(1) S(1) C(1) -177.6(1) 1_555 7_555 16_545 16_545 yes
S(1) Cs(1) S(1) Cs(1) -51.1(2) 1_555 7_555 30_645 30_645 yes
S(1) Cs(1) S(1) C(1) -137.5(2) 1_555 7_555 30_645 16_545 yes
S(1) Cs(1) S(1) Cs(1) 169.40(4) 1_555 7_555 21_655 21_655 yes
S(1) Cs(1) S(1) C(1) 83.0(1) 1_555 7_555 21_655 7_555 yes
S(1) Cs(1) C(2) C(1) 20.04(5) 1_555 7_555 1_555 1_555 yes
S(1) Cs(1) C(2) C(3) 140.6(3) 1_555 7_555 1_555 1_555 yes
S(1) Cs(1) C(2) C(3) -99.4(3) 1_555 7_555 1_555 3_655 yes
S(1) Cs(1) C(2) C(1) 142.66(2) 1_555 7_555 10_545 10_545 yes
S(1) Cs(1) C(2) C(3) -96.8(3) 1_555 7_555 10_545 10_545 yes
S(1) Cs(1) C(2) C(3) 23.2(3) 1_555 7_555 10_545 12_645 yes
S(1) Cs(1) C(3) C(2) -29.2(3) 1_555 7_555 1_555 1_555 yes
S(1) Cs(1) C(3) C(4) -152.1(3) 1_555 7_555 1_555 1_555 yes
S(1) Cs(1) C(3) C(2) 86.9(3) 1_555 7_555 10_545 10_545 yes
S(1) Cs(1) C(3) C(4) -36.0(3) 1_555 7_555 10_545 10_545 yes
S(1) Cs(1) C(3) C(2) -156.5(3) 1_555 7_555 12_645 10_545 yes
S(1) Cs(1) C(3) C(4) -34.9(3) 1_555 7_555 12_645 12_645 yes
S(1) Cs(1) C(3) C(2) 59.6(3) 1_555 7_555 3_655 1_555 yes
S(1) Cs(1) C(3) C(4) -178.9(3) 1_555 7_555 3_655 3_655 yes
S(1) Cs(1) Cs(1) S(1) -180.0 1_555 3_655 1_555 2_555 yes
S(1) Cs(1) Cs(1) S(1) -54.296(7) 1_555 3_655 1_555 23_454 yes
S(1) Cs(1) Cs(1) S(1) 125.704(7) 1_555 3_655 1_555 24_455 yes
S(1) Cs(1) Cs(1) S(1) -66.09(5) 1_555 3_655 1_555 3_655 yes
S(1) Cs(1) Cs(1) S(1) 113.91(5) 1_555 3_655 1_555 4_655 yes
S(1) Cs(1) Cs(1) C(2) -104.6(1) 1_555 3_655 1_555 5_655 yes
S(1) Cs(1) Cs(1) C(2) 75.4(1) 1_555 3_655 1_555 6_655 yes
S(1) Cs(1) Cs(1) C(3) -119.83(8) 1_555 3_655 1_555 23_454 yes
S(1) Cs(1) Cs(1) C(3) 60.17(8) 1_555 3_655 1_555 24_455 yes
S(1) Cs(1) Cs(1) C(3) -117.4(1) 1_555 3_655 1_555 5_655 yes
S(1) Cs(1) Cs(1) C(3) 62.6(1) 1_555 3_655 1_555 6_655 yes
S(1) Cs(1) S(1) Cs(1) 0.0 1_555 3_655 2_555 1_555 yes
S(1) Cs(1) S(1) Cs(1) 169.40(4) 1_555 3_655 2_555 8_555 yes
S(1) Cs(1) S(1) C(1) 86.4(1) 1_555 3_655 2_555 2_555 yes
S(1) Cs(1) S(1) Cs(1) -53.7(2) 1_555 3_655 22_654 8_555 yes
S(1) Cs(1) S(1) Cs(1) -179.2(2) 1_555 3_655 22_654 22_654 yes
S(1) Cs(1) S(1) C(1) -136.9(2) 1_555 3_655 22_654 8_555 yes
S(1) Cs(1) S(1) Cs(1) 67.15(5) 1_555 3_655 3_655 1_555 yes
S(1) Cs(1) S(1) Cs(1) -60.9(2) 1_555 3_655 3_655 5_655 yes
S(1) Cs(1) S(1) C(1) -18.8(1) 1_555 3_655 3_655 1_555 yes
S(1) Cs(1) S(1) Cs(1) -45.36(4) 1_555 3_655 4_655 1_555 yes
S(1) Cs(1) S(1) Cs(1) -173.4(2) 1_555 3_655 4_655 6_655 yes
S(1) Cs(1) S(1) C(1) -131.3(1) 1_555 3_655 4_655 2_555 yes
S(1) Cs(1) S(1) Cs(1) 0.0 1_555 3_655 21_655 7_555 yes
S(1) Cs(1) S(1) Cs(1) -125.5(2) 1_555 3_655 21_655 21_655 yes
S(1) Cs(1) S(1) C(1) -83.2(1) 1_555 3_655 21_655 7_555 yes
S(1) Cs(1) C(2) C(1) 50.34(2) 1_555 3_655 7_555 7_555 yes
S(1) Cs(1) C(2) C(3) 169.8(3) 1_555 3_655 7_555 7_555 yes
S(1) Cs(1) C(2) C(3) -70.2(3) 1_555 3_655 7_555 21_655 yes
S(1) Cs(1) C(2) C(1) 148.8(1) 1_555 3_655 8_555 8_555 yes
S(1) Cs(1) C(2) C(3) -91.8(2) 1_555 3_655 8_555 8_555 yes
S(1) Cs(1) C(2) C(3) 28.2(4) 1_555 3_655 8_555 22_654 yes
S(1) Cs(1) C(3) C(2) -10.5(3) 1_555 3_655 7_555 7_555 yes
S(1) Cs(1) C(3) C(4) -132.1(3) 1_555 3_655 7_555 7_555 yes
S(1) Cs(1) C(3) C(2) 121.8(3) 1_555 3_655 8_555 8_555 yes
S(1) Cs(1) C(3) C(4) 0.3(4) 1_555 3_655 8_555 8_555 yes
S(1) Cs(1) C(3) C(2) -162.0(3) 1_555 3_655 22_654 8_555 yes
S(1) Cs(1) C(3) C(4) -39.1(3) 1_555 3_655 22_654 22_654 yes
S(1) Cs(1) C(3) C(2) 105.9(3) 1_555 3_655 21_655 7_555 yes
S(1) Cs(1) C(3) C(4) -131.2(3) 1_555 3_655 21_655 21_655 yes
S(1) C(1) C(2) C(3) -130.0(3) 1_555 1_555 1_555 1_555 yes
S(1) C(1) C(2) C(3) 50.0(3) 1_555 1_555 1_555 3_655 yes
C(1) S(1) Cs(1) C(2) 25.7(2) 1_555 1_555 1_555 5_655 yes
C(1) S(1) Cs(1) C(2) 147.9(2) 1_555 1_555 1_555 6_655 yes
C(1) S(1) Cs(1) C(3) -0.6(2) 1_555 1_555 1_555 23_454 yes
C(1) S(1) Cs(1) C(3) 151.0(2) 1_555 1_555 1_555 24_455 yes
C(1) S(1) Cs(1) C(3) 48.0(2) 1_555 1_555 1_555 5_655 yes
C(1) S(1) Cs(1) C(3) 125.7(2) 1_555 1_555 1_555 6_655 yes
C(1) S(1) Cs(1) C(2) -17.0(1) 1_555 1_555 7_555 1_555 yes
C(1) S(1) Cs(1) C(2) -126.7(1) 1_555 1_555 7_555 10_545 yes
C(1) S(1) Cs(1) C(3) -1.0(1) 1_555 1_555 7_555 1_555 yes
C(1) S(1) Cs(1) C(3) -149.1(1) 1_555 1_555 7_555 10_545 yes
C(1) S(1) Cs(1) C(3) -117.8(1) 1_555 1_555 7_555 12_645 yes
C(1) S(1) Cs(1) C(3) -46.8(2) 1_555 1_555 7_555 3_655 yes
C(1) S(1) Cs(1) C(2) -124.4(2) 1_555 1_555 3_655 7_555 yes
C(1) S(1) Cs(1) C(2) -7.4(2) 1_555 1_555 3_655 8_555 yes
C(1) S(1) Cs(1) C(3) -120.3(2) 1_555 1_555 3_655 7_555 yes
C(1) S(1) Cs(1) C(3) -47.2(2) 1_555 1_555 3_655 8_555 yes
C(1) S(1) Cs(1) C(3) 5.8(2) 1_555 1_555 3_655 22_654 yes
C(1) S(1) Cs(1) C(3) -145.8(2) 1_555 1_555 3_655 21_655 yes
C(1) S(1) Cs(1) C(2) -124.4(2) 1_555 3_655 1_555 5_655 yes
C(1) S(1) Cs(1) C(2) -7.4(2) 1_555 3_655 1_555 6_655 yes
C(1) S(1) Cs(1) C(3) -145.8(2) 1_555 3_655 1_555 23_454 yes
C(1) S(1) Cs(1) C(3) 5.8(2) 1_555 3_655 1_555 24_455 yes
C(1) S(1) Cs(1) C(3) -120.3(2) 1_555 3_655 1_555 5_655 yes
C(1) S(1) Cs(1) C(3) -47.2(2) 1_555 3_655 1_555 6_655 yes
C(1) S(1) Cs(1) C(2) 25.7(2) 1_555 3_655 3_655 7_555 yes
C(1) S(1) Cs(1) C(2) 147.9(2) 1_555 3_655 3_655 8_555 yes
C(1) S(1) Cs(1) C(3) 48.0(2) 1_555 3_655 3_655 7_555 yes
C(1) S(1) Cs(1) C(3) 125.7(2) 1_555 3_655 3_655 8_555 yes
C(1) S(1) Cs(1) C(3) 151.0(2) 1_555 3_655 3_655 22_654 yes
C(1) S(1) Cs(1) C(3) -0.6(2) 1_555 3_655 3_655 21_655 yes
C(1) S(1) Cs(1) C(2) -17.0(1) 1_555 3_655 5_655 1_555 yes
C(1) S(1) Cs(1) C(2) -126.7(1) 1_555 3_655 5_655 10_544 yes
C(1) S(1) Cs(1) C(3) -46.8(2) 1_555 3_655 5_655 1_555 yes
C(1) S(1) Cs(1) C(3) -117.8(1) 1_555 3_655 5_655 10_544 yes
C(1) S(1) Cs(1) C(3) -149.1(1) 1_555 3_655 5_655 12_644 yes
C(1) S(1) Cs(1) C(3) -1.0(1) 1_555 3_655 5_655 3_655 yes
C(1) C(2) Cs(1) C(2) 100.88(7) 1_555 1_555 7_555 10_545 yes
C(1) C(2) Cs(1) C(3) -120.6(3) 1_555 1_555 7_555 1_555 yes
C(1) C(2) Cs(1) C(3) 83.2(1) 1_555 1_555 7_555 10_545 yes
C(1) C(2) Cs(1) C(3) 93.85(7) 1_555 1_555 7_555 12_645 yes
C(1) C(2) Cs(1) C(3) 119.4(3) 1_555 1_555 7_555 3_655 yes
C(1) C(2) Cs(1) C(2) 100.88(7) 1_555 1_555 5_655 10_544 yes
C(1) C(2) Cs(1) C(3) 119.4(3) 1_555 1_555 5_655 1_555 yes
C(1) C(2) Cs(1) C(3) 93.85(7) 1_555 1_555 5_655 10_544 yes
C(1) C(2) Cs(1) C(3) 83.2(1) 1_555 1_555 5_655 12_644 yes
C(1) C(2) Cs(1) C(3) -120.6(3) 1_555 1_555 5_655 3_655 yes
C(1) C(2) C(3) C(4) 179.5(4) 1_555 1_555 1_555 1_555 yes
C(1) C(2) C(3) C(4) 179.5(4) 1_555 1_555 3_655 3_655 yes
C(2) Cs(1) Cs(1) C(2) 143.2(2) 1_555 7_555 21_655 17_555 yes
C(2) Cs(1) Cs(1) C(2) -36.8(2) 1_555 7_555 21_655 26_545 yes
C(2) Cs(1) Cs(1) C(3) 155.9(2) 1_555 7_555 21_655 17_555 yes
C(2) Cs(1) Cs(1) C(3) -24.1(2) 1_555 7_555 21_655 26_545 yes
C(2) Cs(1) Cs(1) C(3) -21.6(1) 1_555 7_555 21_655 28_645 yes
C(2) Cs(1) Cs(1) C(3) 158.4(1) 1_555 7_555 21_655 19_655 yes
C(2) Cs(1) C(2) Cs(1) -79.12(7) 1_555 7_555 10_545 5_656 yes
C(2) Cs(1) C(2) C(3) -138.6(3) 1_555 7_555 10_545 10_545 yes
C(2) Cs(1) C(2) C(3) -18.6(2) 1_555 7_555 10_545 12_645 yes
C(2) Cs(1) C(3) C(4) -122.9(5) 1_555 7_555 1_555 1_555 yes
C(2) Cs(1) C(3) C(4) -73.2(3) 1_555 7_555 10_545 10_545 yes
C(2) Cs(1) C(3) C(4) -75.9(3) 1_555 7_555 12_645 12_645 yes
C(2) Cs(1) C(3) C(4) 121.5(5) 1_555 7_555 3_655 3_655 yes
C(2) Cs(1) Cs(1) C(2) -36.8(2) 1_555 5_655 23_454 26_445 yes
C(2) Cs(1) Cs(1) C(2) 143.2(2) 1_555 5_655 23_454 17_454 yes
C(2) Cs(1) Cs(1) C(3) -21.6(1) 1_555 5_655 23_454 26_445 yes
C(2) Cs(1) Cs(1) C(3) 158.4(1) 1_555 5_655 23_454 17_454 yes
C(2) Cs(1) Cs(1) C(3) -24.1(2) 1_555 5_655 23_454 28_545 yes
C(2) Cs(1) Cs(1) C(3) 155.9(2) 1_555 5_655 23_454 19_554 yes
C(2) Cs(1) C(2) Cs(1) -79.12(7) 1_555 5_655 10_544 16_544 yes
C(2) Cs(1) C(2) C(3) -18.6(2) 1_555 5_655 10_544 10_544 yes
C(2) Cs(1) C(2) C(3) -138.6(3) 1_555 5_655 10_544 12_644 yes
C(2) Cs(1) C(3) C(4) 121.5(5) 1_555 5_655 1_555 1_555 yes
C(2) Cs(1) C(3) C(4) -75.9(3) 1_555 5_655 10_544 10_544 yes
C(2) Cs(1) C(3) C(4) -73.2(3) 1_555 5_655 12_644 12_644 yes
C(2) Cs(1) C(3) C(4) -122.9(5) 1_555 5_655 3_655 3_655 yes
C(2) C(3) Cs(1) C(3) 34.6(3) 1_555 1_555 7_555 10_545 yes
C(2) C(3) Cs(1) C(3) 36.0(3) 1_555 1_555 7_555 12_645 yes
C(2) C(3) Cs(1) C(3) 32.3(3) 1_555 1_555 7_555 3_655 yes
C(2) C(3) Cs(1) C(3) 152.2(4) 1_555 1_555 5_655 10_544 yes
C(2) C(3) Cs(1) C(3) 149.7(3) 1_555 1_555 5_655 12_644 yes
C(2) C(3) Cs(1) C(3) -31.6(3) 1_555 1_555 5_655 3_655 yes
C(2) C(3) C(4) C(5) 1.1(8) 1_555 1_555 1_555 1_555 yes
C(2) C(3) Cs(1) C(3) -31.6(3) 1_555 3_655 7_555 1_555 yes
C(2) C(3) Cs(1) C(3) 149.7(3) 1_555 3_655 7_555 10_545 yes
C(2) C(3) Cs(1) C(3) 152.2(4) 1_555 3_655 7_555 12_645 yes
C(2) C(3) Cs(1) C(3) 32.3(3) 1_555 3_655 5_655 1_555 yes
C(2) C(3) Cs(1) C(3) 36.0(3) 1_555 3_655 5_655 10_544 yes
C(2) C(3) Cs(1) C(3) 34.6(3) 1_555 3_655 5_655 12_644 yes
C(2) C(3) C(4) C(5) 1.1(8) 1_555 3_655 3_655 1_555 yes
C(3) Cs(1) Cs(1) C(3) 171.1(2) 1_555 7_555 21_655 17_555 yes
C(3) Cs(1) Cs(1) C(3) -8.9(2) 1_555 7_555 21_655 26_545 yes
C(3) Cs(1) Cs(1) C(3) -6.4(2) 1_555 7_555 21_655 28_645 yes
C(3) Cs(1) Cs(1) C(3) 173.6(2) 1_555 7_555 21_655 19_655 yes
C(3) Cs(1) C(3) Cs(1) -7.9(2) 1_555 7_555 10_545 5_656 yes
C(3) Cs(1) C(3) C(4) -88.3(3) 1_555 7_555 10_545 10_545 yes
C(3) Cs(1) C(3) Cs(1) -168.9(3) 1_555 7_555 12_645 5_656 yes
C(3) Cs(1) C(3) C(4) -88.7(3) 1_555 7_555 12_645 12_645 yes
C(3) Cs(1) C(3) Cs(1) 9.8(2) 1_555 7_555 3_655 5_655 yes
C(3) Cs(1) C(3) C(4) 89.9(3) 1_555 7_555 3_655 3_655 yes
C(3) Cs(1) Cs(1) C(3) -8.9(2) 1_555 5_655 23_454 26_445 yes
C(3) Cs(1) Cs(1) C(3) 171.1(2) 1_555 5_655 23_454 17_454 yes
C(3) Cs(1) Cs(1) C(3) -11.4(3) 1_555 5_655 23_454 28_545 yes
C(3) Cs(1) Cs(1) C(3) 168.6(3) 1_555 5_655 23_454 19_554 yes
C(3) Cs(1) C(3) Cs(1) -166.5(3) 1_555 5_655 10_544 16_544 yes
C(3) Cs(1) C(3) C(4) -86.3(3) 1_555 5_655 10_544 10_544 yes
C(3) Cs(1) C(3) Cs(1) -6.4(2) 1_555 5_655 12_644 16_544 yes
C(3) Cs(1) C(3) C(4) -86.9(3) 1_555 5_655 12_644 12_644 yes
C(3) Cs(1) C(3) Cs(1) -10.1(2) 1_555 5_655 3_655 7_555 yes
C(3) Cs(1) C(3) C(4) -90.5(3) 1_555 5_655 3_655 3_655 yes
C(3) C(2) C(3) C(4) -0.5(4) 1_555 1_555 3_655 3_655 yes
C(3) C(4) C(5) C(4) -0.6(4) 1_555 1_555 1_555 3_655 yes
C(3) C(4) C(5) C(6) 179.4(4) 1_555 1_555 1_555 1_555 yes
